data_2229165
loop_
_publ_author_name
'Jasinski, Jerry P.'
'Butcher, Ray J.'
'Samshuddin, S.'
'Narayana, B.'
'Yathirajan, H. S.'

_publ_section_title
;
 (2<i>E</i>)-3-(3-Bromo-4-methoxyphenyl)-1-(pyridin-2-yl)prop-2-en-1-one
;
_journal_coeditor_code NG5098
_journal_issue 2
_journal_name_full 'Acta Crystallographica Section E'
_journal_page_first o352
_journal_page_last o353
_journal_paper_doi 10.1107/S1600536811000353
_journal_volume 67
_journal_year 2011
_chemical_formula_iupac 'C15 H12 Br N O2'
_chemical_formula_moiety 'C15 H12 Br N O2'
_chemical_formula_sum 'C15 H12 Br N O2'
_chemical_formula_weight 318.17
_chemical_name_systematic
;
(2<i>E</i>)-3-(3-Bromo-4-methoxyphenyl)-1-(pyridin-2-yl)prop-2-en-1-one
;
_space_group_IT_number 15
_symmetry_cell_setting monoclinic
_symmetry_space_group_name_Hall '-C 2yc'
_symmetry_space_group_name_H-M 'C 1 2/c 1'
_atom_sites_solution_hydrogens geom
_atom_sites_solution_primary direct
_atom_sites_solution_secondary difmap
_cell_angle_alpha 90.00
_cell_angle_beta 113.892(5)
_cell_angle_gamma 90.00
_cell_formula_units_Z 8
_cell_length_a 26.3402(13)
_cell_length_b 3.8906(2)
_cell_length_c 27.5826(17)
_cell_measurement_reflns_used 3510
_cell_measurement_temperature 123(2)
_cell_measurement_theta_max 73.9947
_cell_measurement_theta_min 4.6625
_cell_volume 2584.4(3)
_computing_cell_refinement '<i>CrysAlis PRO</i> (Oxford Diffraction, 2007)'
_computing_data_collection '<i>CrysAlis PRO</i> (Oxford Diffraction, 2007)'
_computing_data_reduction '<i>CrysAlis RED</i> (Oxford Diffraction, 2007)'
_computing_molecular_graphics '<i>SHELXTL</i> (Sheldrick, 2008)'
_computing_publication_material '<i>SHELXTL</i> (Sheldrick, 2008)'
_computing_structure_refinement '<i>SHELXL97</i> (Sheldrick, 2008)'
_computing_structure_solution '<i>SHELXS97</i> (Sheldrick, 2008)'
_diffrn_ambient_temperature 123(2)
_diffrn_detector_area_resol_mean 10.5081
_diffrn_measured_fraction_theta_full 0.999
_diffrn_measured_fraction_theta_max 0.974
_diffrn_measurement_device_type 'Oxford Diffraction Xcalibur Ruby Gemini'
_diffrn_measurement_method \w
_diffrn_radiation_monochromator graphite
_diffrn_radiation_source 'Enhance (Cu) X-ray Source'
_diffrn_radiation_type CuK\a
_diffrn_radiation_wavelength 1.54178
_diffrn_reflns_av_R_equivalents 0.0138
_diffrn_reflns_av_sigmaI/netI 0.0113
_diffrn_reflns_limit_h_max 32
_diffrn_reflns_limit_h_min -29
_diffrn_reflns_limit_k_max 2
_diffrn_reflns_limit_k_min -4
_diffrn_reflns_limit_l_max 33
_diffrn_reflns_limit_l_min -34
_diffrn_reflns_number 3978
_diffrn_reflns_theta_full 67.50
_diffrn_reflns_theta_max 74.09
_diffrn_reflns_theta_min 6.02
_exptl_absorpt_coefficient_mu 4.314
_exptl_absorpt_correction_T_max 1.00000
_exptl_absorpt_correction_T_min 0.53453
_exptl_absorpt_correction_type multi-scan
_exptl_absorpt_process_details
;
(CrysAlis RED; Oxford Diffraction, 2007)
;
_exptl_crystal_colour colorless
_exptl_crystal_density_diffrn 1.635
_exptl_crystal_density_method 'not measured'
_exptl_crystal_description needle
_exptl_crystal_F_000 1280
_exptl_crystal_size_max 0.49
_exptl_crystal_size_mid 0.21
_exptl_crystal_size_min 0.16
_refine_diff_density_max 0.847
_refine_diff_density_min -0.640
_refine_ls_extinction_method none
_refine_ls_goodness_of_fit_ref 1.082
_refine_ls_hydrogen_treatment constr
_refine_ls_matrix_type full
_refine_ls_number_parameters 173
_refine_ls_number_reflns 2556
_refine_ls_number_restraints 0
_refine_ls_restrained_S_all 1.082
_refine_ls_R_factor_all 0.0418
_refine_ls_R_factor_gt 0.0401
_refine_ls_shift/su_max 0.000
_refine_ls_shift/su_mean 0.000
_refine_ls_structure_factor_coef Fsqd
_refine_ls_weighting_details 'calc w=1/[\s^2^(Fo^2^)+(0.0704P)^2^+6.6225P] where P=(Fo^2^+2Fc^2^)/3'
_refine_ls_weighting_scheme calc
_refine_ls_wR_factor_gt 0.1130
_refine_ls_wR_factor_ref 0.1148
_reflns_number_gt 2431
_reflns_number_total 2556
_reflns_threshold_expression I>2\s(I)
_cod_data_source_file ng5098.cif
_cod_data_source_block I
_cod_original_cell_volume 2584.4(2)
_cod_original_sg_symbol_H-M 'C 2/c'
_cod_database_code 2229165
_cod_database_fobs_code 2229165

loop_
_symmetry_equiv_pos_as_xyz
'x, y, z'
'-x, y, -z+1/2'
'x+1/2, y+1/2, z'
'-x+1/2, y+1/2, -z+1/2'
'-x, -y, -z'
'x, -y, z-1/2'
'-x+1/2, -y+1/2, -z'
'x+1/2, -y+1/2, z-1/2'

loop_
_atom_site_type_symbol
_atom_site_label
_atom_site_fract_x
_atom_site_fract_y
_atom_site_fract_z
_atom_site_U_iso_or_equiv
_atom_site_adp_type
_atom_site_calc_flag
_atom_site_refinement_flags
_atom_site_occupancy
_atom_site_disorder_assembly
_atom_site_disorder_group
Br Br1 0.046034(12) 0.06121(9) 0.063358(11) 0.03852(15) Uani d . 1 . .
O O1 0.36895(11) 0.4707(8) 0.17800(10) 0.0507(6) Uani d . 1 . .
O O2 0.04309(8) 0.3262(7) 0.16281(8) 0.0431(5) Uani d . 1 . .
N N1 0.30803(11) 0.0395(8) 0.05431(11) 0.0410(6) Uani d . 1 . .
C C1 0.34866(11) 0.1894(9) 0.09571(12) 0.0359(6) Uani d . 1 . .
C C2 0.40303(12) 0.2175(8) 0.10013(13) 0.0382(6) Uani d . 1 . .
H H2A 0.4308 0.3251 0.1300 0.046 Uiso calc R 1 . .
C C3 0.41559(13) 0.0837(9) 0.05953(15) 0.0441(8) Uani d . 1 . .
H H3A 0.4523 0.0956 0.0614 0.053 Uiso calc R 1 . .
C C4 0.37382(15) -0.0664(9) 0.01663(15) 0.0451(8) Uani d . 1 . .
H H4A 0.3812 -0.1569 -0.0119 0.054 Uiso calc R 1 . .
C C5 0.32078(15) -0.0833(9) 0.01567(14) 0.0442(8) Uani d . 1 . .
H H5A 0.2922 -0.1875 -0.0140 0.053 Uiso calc R 1 . .
C C6 0.33420(13) 0.3330(10) 0.13914(12) 0.0420(7) Uani d . 1 . .
C C7 0.27542(13) 0.3026(9) 0.13151(12) 0.0410(7) Uani d . 1 . .
H H7A 0.2503 0.1747 0.1023 0.049 Uiso calc R 1 . .
C C8 0.25712(14) 0.4531(9) 0.16526(13) 0.0404(7) Uani d . 1 . .
H H8A 0.2833 0.5857 0.1931 0.048 Uiso calc R 1 . .
C C9 0.20072(13) 0.4324(9) 0.16324(12) 0.0389(7) Uani d . 1 . .
C C10 0.15685(12) 0.2790(9) 0.12093(11) 0.0359(6) Uani d . 1 . .
H H10A 0.1628 0.1909 0.0915 0.043 Uiso calc R 1 . .
C C11 0.10531(11) 0.2558(7) 0.12193(11) 0.0311(6) Uani d . 1 . .
C C12 0.09521(12) 0.3743(8) 0.16536(11) 0.0335(6) Uani d . 1 . .
C C13 0.13844(13) 0.5282(9) 0.20707(13) 0.0374(7) Uani d . 1 . .
H H13A 0.1327 0.6135 0.2367 0.045 Uiso calc R 1 . .
C C14 0.19004(14) 0.5571(9) 0.20544(13) 0.0395(7) Uani d . 1 . .
H H14A 0.2192 0.6660 0.2341 0.047 Uiso calc R 1 . .
C C15 0.03317(15) 0.4373(11) 0.20775(14) 0.0489(9) Uani d . 1 . .
H H15A -0.0049 0.3784 0.2024 0.073 Uiso calc R 1 . .
H H15B 0.0383 0.6868 0.2118 0.073 Uiso calc R 1 . .
H H15C 0.0594 0.3227 0.2398 0.073 Uiso calc R 1 . .

loop_
_atom_site_aniso_label
_atom_site_aniso_U_11
_atom_site_aniso_U_22
_atom_site_aniso_U_33
_atom_site_aniso_U_12
_atom_site_aniso_U_13
_atom_site_aniso_U_23
Br1 0.0377(2) 0.0436(2) 0.0325(2) -0.00132(12) 0.01247(15) -0.00231(12)
O1 0.0427(13) 0.0683(16) 0.0394(13) -0.0095(12) 0.0149(11) -0.0008(11)
O2 0.0317(10) 0.0681(15) 0.0339(10) 0.0021(11) 0.0177(8) -0.0024(11)
N1 0.0317(13) 0.0494(16) 0.0400(14) -0.0043(11) 0.0124(11) 0.0067(12)
C1 0.0283(13) 0.0413(16) 0.0366(14) -0.0025(12) 0.0116(11) 0.0114(13)
C2 0.0291(13) 0.0392(16) 0.0450(16) -0.0025(12) 0.0136(12) 0.0083(13)
C3 0.0343(16) 0.0416(19) 0.060(2) 0.0050(13) 0.0231(15) 0.0099(15)
C4 0.0501(19) 0.0388(18) 0.0502(19) 0.0078(14) 0.0241(16) 0.0077(14)
C5 0.0418(17) 0.0439(19) 0.0430(17) -0.0038(13) 0.0130(14) 0.0025(14)
C6 0.0341(14) 0.0554(19) 0.0385(16) 0.0013(14) 0.0168(13) 0.0130(15)
C7 0.0378(15) 0.0466(18) 0.0381(15) -0.0029(14) 0.0149(12) -0.0003(14)
C8 0.0409(16) 0.0433(18) 0.0346(15) -0.0030(13) 0.0130(13) 0.0018(13)
C9 0.0340(15) 0.0511(19) 0.0322(15) 0.0061(13) 0.0141(12) 0.0104(13)
C10 0.0342(13) 0.0466(17) 0.0288(13) 0.0082(13) 0.0147(11) 0.0069(12)
C11 0.0319(13) 0.0315(14) 0.0289(12) 0.0025(11) 0.0113(10) 0.0037(11)
C12 0.0301(13) 0.0391(15) 0.0325(14) 0.0051(12) 0.0140(11) 0.0040(12)
C13 0.0385(16) 0.0416(16) 0.0326(14) 0.0069(13) 0.0149(13) 0.0001(12)
C14 0.0354(15) 0.0464(18) 0.0322(15) 0.0004(13) 0.0092(12) 0.0028(13)
C15 0.0409(17) 0.074(3) 0.0398(17) 0.0117(16) 0.0243(15) 0.0033(16)

loop_
_atom_type_symbol
_atom_type_description
_atom_type_scat_dispersion_real
_atom_type_scat_dispersion_imag
_atom_type_scat_source
C C 0.0181 0.0091 'International Tables Vol C Tables 4.2.6.8 and 6.1.1.4'
H H 0.0000 0.0000 'International Tables Vol C Tables 4.2.6.8 and 6.1.1.4'
N N 0.0311 0.0180 'International Tables Vol C Tables 4.2.6.8 and 6.1.1.4'
O O 0.0492 0.0322 'International Tables Vol C Tables 4.2.6.8 and 6.1.1.4'
Br Br -0.6763 1.2805 'International Tables Vol C Tables 4.2.6.8 and 6.1.1.4'

loop_
_geom_angle_atom_site_label_1
_geom_angle_atom_site_label_2
_geom_angle_atom_site_label_3
_geom_angle_site_symmetry_1
_geom_angle_site_symmetry_3
_geom_angle
_geom_angle_publ_flag
C12 O2 C15 . . 116.6(3) ?
C5 N1 C1 . . 117.7(3) ?
N1 C1 C2 . . 123.1(3) ?
N1 C1 C6 . . 117.9(3) ?
C2 C1 C6 . . 119.0(3) ?
C3 C2 C1 . . 118.2(3) ?
C3 C2 H2A . . 120.9 ?
C1 C2 H2A . . 120.9 ?
C4 C3 C2 . . 118.9(3) ?
C4 C3 H3A . . 120.6 ?
C2 C3 H3A . . 120.6 ?
C3 C4 C5 . . 118.9(3) ?
C3 C4 H4A . . 120.5 ?
C5 C4 H4A . . 120.5 ?
N1 C5 C4 . . 123.2(3) ?
N1 C5 H5A . . 118.4 ?
C4 C5 H5A . . 118.4 ?
O1 C6 C7 . . 122.1(3) ?
O1 C6 C1 . . 121.5(3) ?
C7 C6 C1 . . 116.4(3) ?
C8 C7 C6 . . 121.0(3) ?
C8 C7 H7A . . 119.5 ?
C6 C7 H7A . . 119.5 ?
C7 C8 C9 . . 126.3(3) ?
C7 C8 H8A . . 116.8 ?
C9 C8 H8A . . 116.8 ?
C14 C9 C10 . . 117.9(3) ?
C14 C9 C8 . . 119.6(3) ?
C10 C9 C8 . . 122.4(3) ?
C11 C10 C9 . . 120.0(3) ?
C11 C10 H10A . . 120.0 ?
C9 C10 H10A . . 120.0 ?
C10 C11 C12 . . 121.7(3) ?
C10 C11 Br1 . . 119.4(2) ?
C12 C11 Br1 . . 118.9(2) ?
O2 C12 C13 . . 125.2(3) ?
O2 C12 C11 . . 116.5(3) ?
C13 C12 C11 . . 118.3(3) ?
C14 C13 C12 . . 119.8(3) ?
C14 C13 H13A . . 120.1 ?
C12 C13 H13A . . 120.1 ?
C13 C14 C9 . . 122.2(3) ?
C13 C14 H14A . . 118.9 ?
C9 C14 H14A . . 118.9 ?
O2 C15 H15A . . 109.5 ?
O2 C15 H15B . . 109.5 ?
H15A C15 H15B . . 109.5 ?
O2 C15 H15C . . 109.5 ?
H15A C15 H15C . . 109.5 ?
H15B C15 H15C . . 109.5 ?

loop_
_geom_bond_atom_site_label_1
_geom_bond_atom_site_label_2
_geom_bond_site_symmetry_2
_geom_bond_distance
_geom_bond_publ_flag
Br1 C11 . 1.892(3) ?
O1 C6 . 1.216(4) ?
O2 C12 . 1.359(3) ?
O2 C15 . 1.433(4) ?
N1 C5 . 1.329(5) ?
N1 C1 . 1.341(4) ?
C1 C2 . 1.391(4) ?
C1 C6 . 1.504(5) ?
C2 C3 . 1.391(5) ?
C2 H2A . 0.9500 ?
C3 C4 . 1.377(5) ?
C3 H3A . 0.9500 ?
C4 C5 . 1.388(5) ?
C4 H4A . 0.9500 ?
C5 H5A . 0.9500 ?
C6 C7 . 1.480(4) ?
C7 C8 . 1.344(5) ?
C7 H7A . 0.9500 ?
C8 C9 . 1.466(4) ?
C8 H8A . 0.9500 ?
C9 C14 . 1.391(5) ?
C9 C10 . 1.400(5) ?
C10 C11 . 1.372(4) ?
C10 H10A . 0.9500 ?
C11 C12 . 1.406(4) ?
C12 C13 . 1.385(4) ?
C13 C14 . 1.383(5) ?
C13 H13A . 0.9500 ?
C14 H14A . 0.9500 ?
C15 H15A . 0.9800 ?
C15 H15B . 0.9800 ?
C15 H15C . 0.9800 ?

loop_
_geom_hbond_atom_site_label_D
_geom_hbond_atom_site_label_H
_geom_hbond_atom_site_label_A
_geom_hbond_site_symmetry_A
_geom_hbond_distance_DH
_geom_hbond_distance_HA
_geom_hbond_distance_DA
_geom_hbond_angle_DHA
C3 H3A Br1 3 0.95 3.04 3.870(3) 146

loop_
_geom_torsion_atom_site_label_1
_geom_torsion_atom_site_label_2
_geom_torsion_atom_site_label_3
_geom_torsion_atom_site_label_4
_geom_torsion_site_symmetry_1
_geom_torsion_site_symmetry_2
_geom_torsion_site_symmetry_3
_geom_torsion_site_symmetry_4
_geom_torsion
_geom_torsion_publ_flag
C5 N1 C1 C2 . . . . -0.8(5) ?
C5 N1 C1 C6 . . . . 179.2(3) ?
N1 C1 C2 C3 . . . . 0.1(5) ?
C6 C1 C2 C3 . . . . -179.9(3) ?
C1 C2 C3 C4 . . . . 0.8(5) ?
C2 C3 C4 C5 . . . . -0.9(5) ?
C1 N1 C5 C4 . . . . 0.7(5) ?
C3 C4 C5 N1 . . . . 0.1(5) ?
N1 C1 C6 O1 . . . . 179.6(3) ?
C2 C1 C6 O1 . . . . -0.4(5) ?
N1 C1 C6 C7 . . . . -1.4(4) ?
C2 C1 C6 C7 . . . . 178.6(3) ?
O1 C6 C7 C8 . . . . 5.8(6) ?
C1 C6 C7 C8 . . . . -173.2(3) ?
C6 C7 C8 C9 . . . . -177.7(3) ?
C7 C8 C9 C14 . . . . 170.1(3) ?
C7 C8 C9 C10 . . . . -7.5(5) ?
C14 C9 C10 C11 . . . . 0.1(5) ?
C8 C9 C10 C11 . . . . 177.7(3) ?
C9 C10 C11 C12 . . . . -1.8(5) ?
C9 C10 C11 Br1 . . . . 178.0(2) ?
C15 O2 C12 C13 . . . . -1.6(5) ?
C15 O2 C12 C11 . . . . 178.1(3) ?
C10 C11 C12 O2 . . . . -177.6(3) ?
Br1 C11 C12 O2 . . . . 2.7(4) ?
C10 C11 C12 C13 . . . . 2.2(5) ?
Br1 C11 C12 C13 . . . . -177.6(2) ?
O2 C12 C13 C14 . . . . 178.9(3) ?
C11 C12 C13 C14 . . . . -0.9(5) ?
C12 C13 C14 C9 . . . . -0.8(5) ?
C10 C9 C14 C13 . . . . 1.2(5) ?
C8 C9 C14 C13 . . . . -176.5(3) ?

loop_
_cod_related_entry_id
_cod_related_entry_database
_cod_related_entry_code
1 ChemSpider 25911848
